data_7048578
loop_
_publ_author_name
'Sun, Ziyue'
'Zhao, Yanxia'
'Prior, Timothy J.'
'Elsegood, Mark R. J.'
'Wang, Kuiyuan'
'Xing, Tian'
'Redshaw, Carl'

_publ_section_title
;
 Mono-oxo molybdenum(vi) and tungsten(vi) complexes bearing chelating
 aryloxides: synthesis, structure and ring opening polymerization of
 cyclic esters
;
_journal_name_full 'Dalton Transactions'
_journal_paper_doi 10.1039/C8DT04566F
_journal_year 2019
_chemical_formula_moiety 'C60 H88 O5 W, 2(C2 H3 N)'
_chemical_formula_sum 'C64 H94 N2 O5 W'
_chemical_formula_weight 1155.26
_space_group_crystal_system monoclinic
_space_group_IT_number 14
_space_group_name_Hall '-P 2ybc'
_space_group_name_H-M_alt 'P 1 21/c 1'
_symmetry_space_group_name_Hall '-P 2ybc'
_symmetry_space_group_name_H-M 'P 1 21/c 1'
_atom_sites_solution_hydrogens geom
_atom_sites_solution_primary iterative
_atom_sites_solution_secondary difmap
_audit_creation_method SHELXL-2016/6
_audit_update_record
;
2018-08-10 deposited with the CCDC.
2018-12-26 downloaded from the CCDC.
;
_cell_angle_alpha 90
_cell_angle_beta 91.9900(10)
_cell_angle_gamma 90
_cell_formula_units_Z 4
_cell_length_a 12.20640(10)
_cell_length_b 18.65840(10)
_cell_length_c 27.3246(2)
_cell_measurement_reflns_used 86053
_cell_measurement_temperature 100(2)
_cell_measurement_theta_max 29.2090
_cell_measurement_theta_min 2.9660
_cell_volume 6219.48(8)
_computing_cell_refinement 'CrysAlisPro 1.171.39.9g (Rigaku OD, 2015)'
_computing_data_collection 'CrysAlisPro 1.171.39.9g (Rigaku OD, 2015)'
_computing_data_reduction 'CrysAlisPro 1.171.39.9g (Rigaku OD, 2015)'
_computing_molecular_graphics 'Bruker SHELXTL'
_computing_publication_material 'Bruker SHELXTL'
_computing_structure_refinement 'SHELXL-2016/6 (Sheldrick, 2016)'
_computing_structure_solution 'SHELXT 2014/5 (Sheldrick, 2014)'
_diffrn_ambient_temperature 100(2)
_diffrn_detector 'CCD plate'
_diffrn_measured_fraction_theta_full 0.999
_diffrn_measured_fraction_theta_max 0.999
_diffrn_measurement_device 'four-circle diffractometer'
_diffrn_measurement_device_type 'XtaLAB AFC12 (RCD3): Kappa single'
_diffrn_measurement_method '\w scans'
_diffrn_radiation_monochromator graphite
_diffrn_radiation_type MoK\a
_diffrn_radiation_wavelength 0.71073
_diffrn_reflns_av_R_equivalents 0.0323
_diffrn_reflns_av_unetI/netI 0.0132
_diffrn_reflns_Laue_measured_fraction_full 0.999
_diffrn_reflns_Laue_measured_fraction_max 0.999
_diffrn_reflns_limit_h_max 15
_diffrn_reflns_limit_h_min -15
_diffrn_reflns_limit_k_max 24
_diffrn_reflns_limit_k_min -24
_diffrn_reflns_limit_l_max 35
_diffrn_reflns_limit_l_min -35
_diffrn_reflns_number 137895
_diffrn_reflns_point_group_measured_fraction_full 0.999
_diffrn_reflns_point_group_measured_fraction_max 0.999
_diffrn_reflns_theta_full 25.242
_diffrn_reflns_theta_max 27.485
_diffrn_reflns_theta_min 2.644
_diffrn_source 'fine-focus sealed X-ray tube'
_diffrn_source_type 'Enhance (Mo) X-ray Source'
_exptl_absorpt_coefficient_mu 1.903
_exptl_absorpt_correction_T_max 1.000
_exptl_absorpt_correction_T_min 0.777
_exptl_absorpt_correction_type multi-scan
_exptl_absorpt_process_details
; 
CrysAlisPro 1.171.39.9g (Rigaku Oxford Diffraction, 2015) 
Empirical absorption correction using spherical harmonics, 
 implemented in SCALE3 ABSPACK scaling algorithm. 
;
_exptl_crystal_colour red
_exptl_crystal_density_diffrn 1.234
_exptl_crystal_density_method 'not measured'
_exptl_crystal_description block
_exptl_crystal_F_000 2424
_exptl_crystal_recrystallization_method 'Re-crystallisation from solvent: acetonitrile'
_exptl_crystal_size_max 0.180
_exptl_crystal_size_mid 0.110
_exptl_crystal_size_min 0.060
_refine_diff_density_max 1.341
_refine_diff_density_min -0.768
_refine_diff_density_rms 0.070
_refine_ls_extinction_method none
_refine_ls_goodness_of_fit_ref 1.191
_refine_ls_hydrogen_treatment constr
_refine_ls_matrix_type full
_refine_ls_number_parameters 735
_refine_ls_number_reflns 14242
_refine_ls_number_restraints 186
_refine_ls_restrained_S_all 1.213
_refine_ls_R_factor_all 0.0250
_refine_ls_R_factor_gt 0.0246
_refine_ls_shift/su_max 0.003
_refine_ls_shift/su_mean 0.000
_refine_ls_structure_factor_coef Fsqd
_refine_ls_weighting_details 'w=1/[\s^2^(Fo^2^)+(0.0226P)^2^+6.3593P] where P=(Fo^2^+2Fc^2^)/3'
_refine_ls_weighting_scheme calc
_refine_ls_wR_factor_gt 0.0579
_refine_ls_wR_factor_ref 0.0581
_reflns_Friedel_coverage 0.000
_reflns_number_gt 14088
_reflns_number_total 14242
_reflns_threshold_expression 'I > 2\s(I)'
_cod_data_source_file c8dt04566f2.cif
_cod_data_source_block 2dot2MeCN
_cod_database_code 7048578
_shelx_shelxl_version_number 2016/6
_shelx_space_group_comment
; 
The symmetry employed for this shelxl refinement is uniquely defined 
by the following loop, which should always be used as a source of 
symmetry information in preference to the above space-group names. 
They are only intended as comments. 
;
_shelx_estimated_absorpt_t_min 0.726
_shelx_estimated_absorpt_t_max 0.894

loop_
_space_group_symop_operation_xyz
'x, y, z'
'-x, y+1/2, -z+1/2'
'-x, -y, -z'
'x, -y-1/2, z-1/2'

loop_
_atom_site_label
_atom_site_type_symbol
_atom_site_fract_x
_atom_site_fract_y
_atom_site_fract_z
_atom_site_U_iso_or_equiv
_atom_site_adp_type
_atom_site_occupancy
_atom_site_site_symmetry_order
_atom_site_calc_flag
_atom_site_refinement_flags_posn
_atom_site_refinement_flags_adp
_atom_site_refinement_flags_occupancy
_atom_site_disorder_assembly
_atom_site_disorder_group
W1 W 0.34436(2) 0.82121(2) 0.44764(2) 0.01279(3) Uani 1 1 d . . . . .
O1 O 0.24108(11) 0.78016(7) 0.49069(5) 0.0164(3) Uani 1 1 d . . . . .
O2 O 0.45363(11) 0.80711(7) 0.49627(5) 0.0151(3) Uani 1 1 d . . . . .
O3 O 0.34364(11) 0.91237(7) 0.45107(5) 0.0173(3) Uani 1 1 d . . . . .
C1 C 0.24393(15) 0.74972(10) 0.53693(7) 0.0158(4) Uani 1 1 d . . . . .
C2 C 0.17344(15) 0.77627(11) 0.57258(7) 0.0175(4) Uani 1 1 d . . . . .
C3 C 0.17151(16) 0.73934(11) 0.61695(7) 0.0192(4) Uani 1 1 d . . . . .
H3 H 0.123369 0.755913 0.641081 0.023 Uiso 1 1 calc R U . . .
C4 C 0.23614(17) 0.67957(11) 0.62787(7) 0.0197(4) Uani 1 1 d . . . . .
C5 C 0.30714(16) 0.65681(11) 0.59230(7) 0.0182(4) Uani 1 1 d . . . . .
H5 H 0.353783 0.617032 0.599126 0.022 Uiso 1 1 calc R U . . .
C6 C 0.31191(15) 0.69068(10) 0.54689(7) 0.0156(4) Uani 1 1 d . . . . .
C7 C 0.10013(17) 0.84244(11) 0.56380(8) 0.0212(4) Uani 1 1 d . . . . .
C8 C 0.17026(19) 0.90818(12) 0.55072(9) 0.0293(5) Uani 1 1 d . . . . .
H8A H 0.123332 0.950710 0.548001 0.044 Uiso 1 1 calc R U . . .
H8B H 0.204911 0.899707 0.519421 0.044 Uiso 1 1 calc R U . . .
H8C H 0.227026 0.915825 0.576435 0.044 Uiso 1 1 calc R U . . .
C9 C 0.01434(19) 0.82651(13) 0.52271(8) 0.0281(5) Uani 1 1 d . . . . .
H9A H -0.034501 0.788196 0.533197 0.042 Uiso 1 1 calc R U . . .
H9B H 0.051498 0.811341 0.493224 0.042 Uiso 1 1 calc R U . . .
H9C H -0.028659 0.869835 0.515520 0.042 Uiso 1 1 calc R U . . .
C10 C 0.03839(18) 0.86288(12) 0.60976(8) 0.0257(4) Uani 1 1 d . . . . .
H10A H -0.009707 0.823305 0.618756 0.039 Uiso 1 1 calc R U . . .
H10B H -0.005752 0.905881 0.603080 0.039 Uiso 1 1 calc R U . . .
H10C H 0.091204 0.872516 0.636794 0.039 Uiso 1 1 calc R U . . .
C11 C 0.22774(18) 0.63804(12) 0.67623(8) 0.0250(4) Uani 1 1 d . . . . .
C12 C 0.1611(3) 0.67929(17) 0.71312(11) 0.0550(9) Uani 1 1 d . . . . .
H12A H 0.153909 0.650361 0.742764 0.083 Uiso 1 1 calc R U . . .
H12B H 0.088138 0.689669 0.698761 0.083 Uiso 1 1 calc R U . . .
H12C H 0.198464 0.724360 0.721519 0.083 Uiso 1 1 calc R U . . .
C13 C 0.1701(3) 0.56706(16) 0.66503(11) 0.0448(7) Uani 1 1 d . . . . .
H13A H 0.212563 0.539614 0.641698 0.067 Uiso 1 1 calc R U . . .
H13B H 0.096654 0.576451 0.650840 0.067 Uiso 1 1 calc R U . . .
H13C H 0.164020 0.539519 0.695355 0.067 Uiso 1 1 calc R U . . .
C14 C 0.3406(2) 0.62217(19) 0.69864(10) 0.0464(7) Uani 1 1 d . . . . .
H14A H 0.333099 0.595924 0.729416 0.070 Uiso 1 1 calc R U . . .
H14B H 0.379551 0.667287 0.705126 0.070 Uiso 1 1 calc R U . . .
H14C H 0.382027 0.593035 0.675869 0.070 Uiso 1 1 calc R U . . .
C15 C 0.39740(15) 0.66429(10) 0.51146(7) 0.0151(4) Uani 1 1 d . . . . .
H15 H 0.379389 0.686343 0.478807 0.018 Uiso 1 1 calc R U . . .
C16 C 0.39617(17) 0.58289(10) 0.50462(8) 0.0208(4) Uani 1 1 d . . . . .
H16A H 0.451368 0.569268 0.481131 0.031 Uiso 1 1 calc R U . . .
H16B H 0.323513 0.567742 0.492219 0.031 Uiso 1 1 calc R U . . .
H16C H 0.412852 0.559527 0.536124 0.031 Uiso 1 1 calc R U . . .
C17 C 0.52766(15) 0.76807(10) 0.52343(7) 0.0146(3) Uani 1 1 d . . . . .
C18 C 0.50772(15) 0.69449(10) 0.52936(7) 0.0149(4) Uani 1 1 d . . . . .
C19 C 0.58449(16) 0.65393(10) 0.55554(7) 0.0169(4) Uani 1 1 d . . . . .
H19 H 0.572123 0.604069 0.559695 0.020 Uiso 1 1 calc R U . . .
C20 C 0.67992(17) 0.68484(10) 0.57601(7) 0.0183(4) Uani 1 1 d . . . . .
C21 C 0.69403(16) 0.75844(10) 0.57078(7) 0.0169(4) Uani 1 1 d . . . . .
H21 H 0.758145 0.779749 0.585103 0.020 Uiso 1 1 calc R U . . .
C22 C 0.61867(16) 0.80274(10) 0.54552(7) 0.0152(3) Uani 1 1 d . . . . .
C23 C 0.76206(17) 0.63704(11) 0.60422(8) 0.0233(4) Uani 1 1 d . . . . .
C24 C 0.7061(2) 0.60458(14) 0.64878(9) 0.0358(6) Uani 1 1 d . . . . .
H24A H 0.642708 0.576035 0.637565 0.054 Uiso 1 1 calc R U . . .
H24B H 0.681765 0.643216 0.670134 0.054 Uiso 1 1 calc R U . . .
H24C H 0.758312 0.573849 0.667002 0.054 Uiso 1 1 calc R U . . .
C25 C 0.8638(2) 0.67828(13) 0.62215(12) 0.0424(7) Uani 1 1 d . . . . .
H25A H 0.914330 0.645570 0.639646 0.064 Uiso 1 1 calc R U . . .
H25B H 0.842249 0.716740 0.644254 0.064 Uiso 1 1 calc R U . . .
H25C H 0.900257 0.698992 0.594040 0.064 Uiso 1 1 calc R U . . .
C26 C 0.79937(19) 0.57683(12) 0.57064(9) 0.0306(5) Uani 1 1 d . . . . .
H26A H 0.735894 0.547888 0.560029 0.046 Uiso 1 1 calc R U . . .
H26B H 0.852729 0.546450 0.588457 0.046 Uiso 1 1 calc R U . . .
H26C H 0.833388 0.597573 0.541930 0.046 Uiso 1 1 calc R U . . .
C27 C 0.63421(15) 0.88472(10) 0.54344(7) 0.0149(3) Uani 1 1 d . . . . .
C28 C 0.52995(16) 0.92397(10) 0.55929(7) 0.0183(4) Uani 1 1 d . . . . .
H28A H 0.509424 0.906483 0.591523 0.027 Uiso 1 1 calc R U . . .
H28B H 0.469979 0.914733 0.535339 0.027 Uiso 1 1 calc R U . . .
H28C H 0.544226 0.975604 0.561062 0.027 Uiso 1 1 calc R U . . .
C29 C 0.66001(17) 0.90779(11) 0.49112(7) 0.0211(4) Uani 1 1 d . . . . .
H29A H 0.672718 0.959631 0.490389 0.032 Uiso 1 1 calc R U . . .
H29B H 0.597991 0.895729 0.468904 0.032 Uiso 1 1 calc R U . . .
H29C H 0.725782 0.882717 0.480697 0.032 Uiso 1 1 calc R U . . .
C30 C 0.72901(17) 0.90942(11) 0.57735(8) 0.0213(4) Uani 1 1 d . . . . .
H30A H 0.797569 0.888148 0.566639 0.032 Uiso 1 1 calc R U . . .
H30B H 0.715672 0.894157 0.610937 0.032 Uiso 1 1 calc R U . . .
H30C H 0.734586 0.961783 0.576210 0.032 Uiso 1 1 calc R U . . .
O4 O 0.23547(11) 0.81478(7) 0.39780(5) 0.0166(3) Uani 1 1 d . . . . .
O5 O 0.44898(11) 0.78780(7) 0.40217(5) 0.0172(3) Uani 1 1 d . . . . .
C31 C 0.16342(16) 0.77918(10) 0.36726(7) 0.0165(4) Uani 1 1 d . . . . .
C32 C 0.07360(16) 0.81626(10) 0.34612(7) 0.0172(4) Uani 1 1 d . . . . .
C33 C 0.00031(16) 0.77520(11) 0.31725(7) 0.0199(4) Uani 1 1 d . . . . .
H33 H -0.062574 0.798191 0.303079 0.024 Uiso 1 1 calc R U . . .
C34 C 0.01477(17) 0.70238(12) 0.30822(7) 0.0207(4) Uani 1 1 d . . . . .
C35 C 0.10828(17) 0.66939(11) 0.32820(8) 0.0206(4) Uani 1 1 d . . . . .
H35 H 0.120623 0.620056 0.321775 0.025 Uiso 1 1 calc R U . . .
C36 C 0.18397(16) 0.70703(11) 0.35734(7) 0.0182(4) Uani 1 1 d . . . . .
C37 C 0.05759(16) 0.89744(11) 0.35355(7) 0.0188(4) Uani 1 1 d . . . . .
C38 C 0.16015(17) 0.93959(11) 0.33944(8) 0.0208(4) Uani 1 1 d . . . . .
H38A H 0.146938 0.991014 0.343516 0.031 Uiso 1 1 calc R U . . .
H38B H 0.176179 0.929624 0.305208 0.031 Uiso 1 1 calc R U . . .
H38C H 0.222661 0.924966 0.360605 0.031 Uiso 1 1 calc R U . . .
C39 C 0.03276(19) 0.91242(12) 0.40741(8) 0.0256(4) Uani 1 1 d . . . . .
H39A H 0.094840 0.896747 0.428465 0.038 Uiso 1 1 calc R U . . .
H39B H -0.033271 0.886156 0.416155 0.038 Uiso 1 1 calc R U . . .
H39C H 0.020908 0.963915 0.411920 0.038 Uiso 1 1 calc R U . . .
C40 C -0.03926(18) 0.92600(12) 0.32175(8) 0.0256(4) Uani 1 1 d . . . . .
H40A H -0.106962 0.902283 0.331204 0.038 Uiso 1 1 calc R U . . .
H40B H -0.026406 0.916091 0.287201 0.038 Uiso 1 1 calc R U . . .
H40C H -0.046110 0.977829 0.326588 0.038 Uiso 1 1 calc R U . . .
C41 C -0.07144(18) 0.65947(12) 0.27823(8) 0.0245(4) Uani 1 1 d . . . . .
C42 C -0.1665(2) 0.64263(16) 0.31139(10) 0.0401(6) Uani 1 1 d . . . . .
H42A H -0.221493 0.613905 0.293261 0.060 Uiso 1 1 calc R U . . .
H42B H -0.199872 0.687489 0.322096 0.060 Uiso 1 1 calc R U . . .
H42C H -0.139006 0.615717 0.340064 0.060 Uiso 1 1 calc R U . . .
C43 C -0.1134(3) 0.70197(17) 0.23374(10) 0.0449(7) Uani 1 1 d . . . . .
H43A H -0.051129 0.717584 0.214685 0.067 Uiso 1 1 calc R U . . .
H43B H -0.153997 0.744009 0.244640 0.067 Uiso 1 1 calc R U . . .
H43C H -0.161887 0.671623 0.213299 0.067 Uiso 1 1 calc R U . . .
C44 C -0.0255(2) 0.58831(15) 0.25970(11) 0.0423(6) Uani 1 1 d . . . . .
H44A H -0.003635 0.558083 0.287689 0.063 Uiso 1 1 calc R U . . .
H44B H 0.038314 0.597739 0.239902 0.063 Uiso 1 1 calc R U . . .
H44C H -0.081997 0.563630 0.239656 0.063 Uiso 1 1 calc R U . . .
C45 C 0.29269(17) 0.67431(10) 0.37487(7) 0.0187(4) Uani 1 1 d . . . . .
H45 H 0.309223 0.692900 0.408651 0.022 Uiso 1 1 calc R U . . .
C46 C 0.2909(2) 0.59259(11) 0.37803(8) 0.0268(5) Uani 1 1 d . . . . .
H46A H 0.275221 0.572489 0.345396 0.040 Uiso 1 1 calc R U . . .
H46B H 0.233890 0.577515 0.400234 0.040 Uiso 1 1 calc R U . . .
H46C H 0.362367 0.575319 0.390483 0.040 Uiso 1 1 calc R U . . .
C47 C 0.44871(16) 0.76126(10) 0.35497(7) 0.0171(4) Uani 1 1 d . . . . .
C48 C 0.38140(16) 0.70293(11) 0.34200(7) 0.0182(4) Uani 1 1 d . . . . .
C49 C 0.39111(18) 0.67231(11) 0.29572(8) 0.0218(4) Uani 1 1 d . . . . .
H49 H 0.345413 0.632875 0.286799 0.026 Uiso 1 1 calc R U . . .
C50 C 0.46498(18) 0.69733(12) 0.26233(8) 0.0227(4) Uani 1 1 d . . . . .
C51 C 0.52766(17) 0.75683(12) 0.27591(7) 0.0221(4) Uani 1 1 d . . . . .
H51 H 0.577378 0.775373 0.253102 0.027 Uiso 1 1 calc R U . . .
C52 C 0.52136(16) 0.79077(11) 0.32132(7) 0.0187(4) Uani 1 1 d . . . . .
C53 C 0.47951(19) 0.65891(13) 0.21317(8) 0.0286(5) Uani 1 1 d . . . . .
C54 C 0.3696(2) 0.63660(19) 0.19026(10) 0.0472(8) Uani 1 1 d . . . . .
H54A H 0.381140 0.612683 0.158930 0.071 Uiso 1 1 calc R U . . .
H54B H 0.323720 0.679135 0.184760 0.071 Uiso 1 1 calc R U . . .
H54C H 0.333058 0.603589 0.212321 0.071 Uiso 1 1 calc R U . . .
C55 C 0.5483(3) 0.59228(18) 0.22276(12) 0.0531(9) Uani 1 1 d . . . . .
H55A H 0.511633 0.561218 0.246011 0.080 Uiso 1 1 calc R U . . .
H55B H 0.620462 0.606213 0.236497 0.080 Uiso 1 1 calc R U . . .
H55C H 0.557390 0.566411 0.191946 0.080 Uiso 1 1 calc R U . . .
C56 C 0.5389(3) 0.70634(19) 0.17676(11) 0.0644(11) Uani 1 1 d . . . . .
H56A H 0.545639 0.680548 0.145768 0.097 Uiso 1 1 calc R U . . .
H56B H 0.612054 0.718320 0.190224 0.097 Uiso 1 1 calc R U . . .
H56C H 0.496892 0.750494 0.170999 0.097 Uiso 1 1 calc R U . . .
C57 C 0.59209(17) 0.85725(12) 0.33303(7) 0.0213(4) Uani 1 1 d . . . . .
C58 C 0.65108(19) 0.88446(13) 0.28763(8) 0.0289(5) Uani 1 1 d . . . . .
H58A H 0.596868 0.894571 0.261232 0.043 Uiso 1 1 calc R U . . .
H58B H 0.702254 0.847736 0.276785 0.043 Uiso 1 1 calc R U . . .
H58C H 0.691594 0.928372 0.296002 0.043 Uiso 1 1 calc R U . . .
C59 C 0.67975(18) 0.83850(13) 0.37245(8) 0.0264(5) Uani 1 1 d . . . . .
H59A H 0.719234 0.882080 0.382554 0.040 Uiso 1 1 calc R U . . .
H59B H 0.731432 0.803954 0.359197 0.040 Uiso 1 1 calc R U . . .
H59C H 0.644669 0.817484 0.400797 0.040 Uiso 1 1 calc R U . . .
C60 C 0.52061(19) 0.91972(12) 0.35007(9) 0.0273(5) Uani 1 1 d . . . . .
H60A H 0.489451 0.907632 0.381596 0.041 Uiso 1 1 calc R U . . .
H60B H 0.461189 0.928331 0.325739 0.041 Uiso 1 1 calc R U . . .
H60C H 0.565641 0.962996 0.353727 0.041 Uiso 1 1 calc R U . . .
N1 N -0.0646(9) 0.5228(7) 0.4515(5) 0.144(4) Uani 0.612(8) 1 d D U P A 1
C61 C -0.0088(8) 0.5872(5) 0.4595(3) 0.077(2) Uani 0.612(8) 1 d D U P A 1
C62 C 0.0682(5) 0.6209(4) 0.4857(3) 0.084(2) Uani 0.612(8) 1 d D U P A 1
H62A H 0.035666 0.661508 0.502733 0.126 Uiso 0.612(8) 1 calc R U P A 1
H62B H 0.124592 0.638470 0.464031 0.126 Uiso 0.612(8) 1 calc R U P A 1
H62C H 0.101377 0.587799 0.509775 0.126 Uiso 0.612(8) 1 calc R U P A 1
N1X N -0.0701(12) 0.5599(6) 0.4404(5) 0.084(3) Uani 0.388(8) 1 d D U P A 2
C61X C 0.0149(10) 0.5667(10) 0.4797(5) 0.087(3) Uani 0.388(8) 1 d D U P A 2
C62X C 0.0723(7) 0.5514(8) 0.5233(4) 0.091(4) Uani 0.388(8) 1 d D U P A 2
H62D H 0.021413 0.533391 0.547364 0.136 Uiso 0.388(8) 1 calc R U P A 2
H62E H 0.107857 0.595098 0.535848 0.136 Uiso 0.388(8) 1 calc R U P A 2
H62F H 0.128122 0.514953 0.517364 0.136 Uiso 0.388(8) 1 calc R U P A 2
N2 N 0.4354(6) 0.4783(3) 0.6127(2) 0.0665(17) Uani 0.715(11) 1 d D U P B 1
C63 C 0.3915(8) 0.4215(4) 0.5992(3) 0.0536(18) Uani 0.715(11) 1 d D U P B 1
C64 C 0.3451(6) 0.3568(4) 0.5843(3) 0.0698(19) Uani 0.715(11) 1 d D U P B 1
H64A H 0.357761 0.320793 0.610025 0.105 Uiso 0.715(11) 1 calc R U P B 1
H64B H 0.378829 0.340756 0.554174 0.105 Uiso 0.715(11) 1 calc R U P B 1
H64C H 0.266136 0.363101 0.578235 0.105 Uiso 0.715(11) 1 calc R U P B 1
N2X N 0.3989(18) 0.4480(9) 0.6008(8) 0.059(4) Uani 0.285(11) 1 d D U P B 2
C63X C 0.3444(15) 0.3930(9) 0.5809(7) 0.061(3) Uani 0.285(11) 1 d D U P B 2
C64X C 0.2900(17) 0.3331(8) 0.5627(7) 0.073(4) Uani 0.285(11) 1 d D U P B 2
H64D H 0.275104 0.339029 0.527449 0.110 Uiso 0.285(11) 1 calc R U P B 2
H64E H 0.220691 0.327376 0.579299 0.110 Uiso 0.285(11) 1 calc R U P B 2
H64F H 0.335748 0.290581 0.568423 0.110 Uiso 0.285(11) 1 calc R U P B 2

loop_
_atom_site_aniso_label
_atom_site_aniso_U_11
_atom_site_aniso_U_22
_atom_site_aniso_U_33
_atom_site_aniso_U_23
_atom_site_aniso_U_13
_atom_site_aniso_U_12
W1 0.01501(4) 0.01104(4) 0.01231(4) -0.00037(2) 0.00031(3) -0.00054(3)
O1 0.0164(6) 0.0177(7) 0.0151(6) 0.0020(5) 0.0018(5) -0.0005(5)
O2 0.0164(6) 0.0144(6) 0.0145(6) 0.0004(5) -0.0003(5) -0.0004(5)
O3 0.0193(7) 0.0137(6) 0.0189(7) -0.0008(5) 0.0001(5) -0.0008(5)
C1 0.0163(9) 0.0157(9) 0.0154(9) 0.0014(7) 0.0004(7) -0.0026(7)
C2 0.0151(9) 0.0180(9) 0.0195(9) -0.0004(7) 0.0010(7) -0.0015(7)
C3 0.0185(9) 0.0220(10) 0.0175(9) -0.0014(7) 0.0041(7) -0.0004(7)
C4 0.0222(10) 0.0210(10) 0.0158(9) 0.0012(7) 0.0020(8) -0.0017(8)
C5 0.0189(9) 0.0164(9) 0.0192(9) 0.0015(7) 0.0011(7) 0.0001(7)
C6 0.0148(8) 0.0143(8) 0.0178(9) -0.0019(7) 0.0022(7) -0.0029(7)
C7 0.0212(10) 0.0214(10) 0.0214(10) 0.0025(8) 0.0062(8) 0.0041(8)
C8 0.0334(12) 0.0183(10) 0.0371(13) 0.0020(9) 0.0148(10) 0.0042(9)
C9 0.0231(11) 0.0383(13) 0.0231(11) 0.0069(9) 0.0038(9) 0.0078(9)
C10 0.0262(11) 0.0255(11) 0.0259(11) 0.0013(9) 0.0092(9) 0.0077(9)
C11 0.0289(11) 0.0250(11) 0.0214(10) 0.0071(8) 0.0069(8) 0.0048(9)
C12 0.090(3) 0.0496(18) 0.0277(14) 0.0168(12) 0.0270(15) 0.0279(17)
C13 0.0501(16) 0.0416(15) 0.0428(15) 0.0212(12) 0.0017(13) -0.0092(13)
C14 0.0391(14) 0.074(2) 0.0256(12) 0.0181(13) -0.0021(11) 0.0056(14)
C15 0.0169(9) 0.0129(8) 0.0156(9) -0.0003(7) 0.0023(7) -0.0013(7)
C16 0.0245(10) 0.0157(9) 0.0222(10) -0.0037(7) 0.0024(8) -0.0018(8)
C17 0.0151(8) 0.0158(9) 0.0132(8) 0.0002(7) 0.0023(7) 0.0018(7)
C18 0.0156(8) 0.0150(9) 0.0144(8) -0.0023(7) 0.0032(7) -0.0002(7)
C19 0.0188(9) 0.0133(8) 0.0187(9) 0.0000(7) 0.0026(7) 0.0014(7)
C20 0.0191(9) 0.0178(9) 0.0181(9) 0.0015(7) 0.0010(7) 0.0026(7)
C21 0.0165(9) 0.0162(9) 0.0179(9) -0.0014(7) -0.0003(7) -0.0006(7)
C22 0.0177(9) 0.0148(9) 0.0132(8) -0.0010(7) 0.0034(7) -0.0001(7)
C23 0.0233(10) 0.0161(9) 0.0301(11) 0.0038(8) -0.0056(8) 0.0021(8)
C24 0.0483(15) 0.0311(13) 0.0278(12) 0.0094(10) -0.0024(11) 0.0098(11)
C25 0.0358(14) 0.0249(12) 0.0644(19) 0.0075(12) -0.0282(13) 0.0025(10)
C26 0.0264(11) 0.0220(11) 0.0435(14) 0.0031(10) 0.0015(10) 0.0081(9)
C27 0.0170(8) 0.0124(8) 0.0152(8) 0.0006(7) 0.0015(7) 0.0010(7)
C28 0.0196(9) 0.0141(9) 0.0212(9) -0.0016(7) 0.0019(7) 0.0005(7)
C29 0.0249(10) 0.0194(10) 0.0193(9) 0.0008(8) 0.0037(8) -0.0033(8)
C30 0.0222(10) 0.0168(9) 0.0243(10) -0.0016(8) -0.0054(8) -0.0024(8)
O4 0.0181(7) 0.0160(6) 0.0157(6) -0.0003(5) -0.0017(5) -0.0003(5)
O5 0.0189(7) 0.0180(7) 0.0147(6) -0.0027(5) 0.0010(5) 0.0004(5)
C31 0.0176(9) 0.0185(9) 0.0135(8) 0.0001(7) 0.0009(7) -0.0045(7)
C32 0.0187(9) 0.0175(9) 0.0155(9) 0.0016(7) 0.0023(7) -0.0030(7)
C33 0.0170(9) 0.0251(10) 0.0174(9) 0.0030(8) -0.0005(7) -0.0039(8)
C34 0.0209(9) 0.0256(10) 0.0157(9) -0.0020(8) 0.0017(7) -0.0079(8)
C35 0.0253(10) 0.0176(9) 0.0191(10) -0.0011(7) 0.0035(8) -0.0052(8)
C36 0.0213(9) 0.0181(9) 0.0152(9) 0.0011(7) 0.0023(7) -0.0029(7)
C37 0.0202(9) 0.0183(9) 0.0176(9) 0.0001(7) -0.0020(7) 0.0014(7)
C38 0.0234(10) 0.0175(9) 0.0212(10) 0.0006(8) -0.0024(8) -0.0019(8)
C39 0.0321(11) 0.0240(11) 0.0209(10) -0.0005(8) 0.0041(9) 0.0057(9)
C40 0.0225(10) 0.0250(11) 0.0288(11) 0.0036(9) -0.0046(8) 0.0025(8)
C41 0.0235(10) 0.0276(11) 0.0223(10) -0.0053(9) -0.0001(8) -0.0087(9)
C42 0.0311(13) 0.0533(17) 0.0360(14) -0.0077(12) 0.0027(11) -0.0199(12)
C43 0.0537(17) 0.0467(16) 0.0328(14) 0.0010(12) -0.0183(12) -0.0179(14)
C44 0.0369(14) 0.0425(15) 0.0471(16) -0.0224(13) -0.0041(12) -0.0068(12)
C45 0.0236(10) 0.0151(9) 0.0174(9) -0.0009(7) 0.0005(8) 0.0000(7)
C46 0.0376(12) 0.0148(10) 0.0277(11) 0.0019(8) -0.0029(9) -0.0004(9)
C47 0.0191(9) 0.0171(9) 0.0149(9) -0.0026(7) -0.0004(7) 0.0045(7)
C48 0.0211(9) 0.0157(9) 0.0176(9) -0.0009(7) -0.0003(7) 0.0034(7)
C49 0.0232(10) 0.0195(10) 0.0227(10) -0.0054(8) -0.0004(8) -0.0004(8)
C50 0.0235(10) 0.0259(10) 0.0187(10) -0.0071(8) 0.0022(8) 0.0034(8)
C51 0.0200(9) 0.0289(11) 0.0177(9) -0.0030(8) 0.0034(7) 0.0004(8)
C52 0.0174(9) 0.0206(10) 0.0181(9) -0.0019(8) 0.0004(7) 0.0006(7)
C53 0.0281(11) 0.0340(12) 0.0240(11) -0.0137(9) 0.0053(9) -0.0027(9)
C54 0.0314(13) 0.083(2) 0.0269(13) -0.0276(14) -0.0018(10) 0.0003(14)
C55 0.0507(17) 0.0595(19) 0.0480(17) -0.0336(15) -0.0124(14) 0.0246(15)
C56 0.104(3) 0.060(2) 0.0322(15) -0.0263(15) 0.0352(17) -0.031(2)
C57 0.0211(10) 0.0245(10) 0.0186(9) -0.0032(8) 0.0042(8) -0.0023(8)
C58 0.0295(11) 0.0350(12) 0.0227(11) -0.0031(9) 0.0069(9) -0.0094(10)
C59 0.0203(10) 0.0365(12) 0.0225(10) -0.0070(9) 0.0005(8) -0.0033(9)
C60 0.0289(11) 0.0206(10) 0.0328(12) -0.0023(9) 0.0089(9) -0.0034(9)
N1 0.088(5) 0.187(8) 0.159(8) -0.128(7) 0.048(5) -0.038(6)
C61 0.057(4) 0.103(5) 0.073(5) -0.019(4) 0.014(3) 0.015(3)
C62 0.059(3) 0.081(5) 0.116(6) -0.045(4) 0.047(3) -0.011(3)
N1X 0.081(6) 0.081(7) 0.091(6) -0.032(6) 0.004(4) -0.043(6)
C61X 0.046(5) 0.132(7) 0.083(6) -0.069(5) 0.026(4) 0.002(5)
C62X 0.025(4) 0.160(10) 0.088(6) -0.081(6) 0.020(3) 0.001(5)
N2 0.075(4) 0.055(3) 0.072(3) 0.020(3) 0.022(3) 0.031(3)
C63 0.059(4) 0.041(4) 0.063(4) 0.030(3) 0.037(3) 0.030(3)
C64 0.068(4) 0.058(4) 0.087(4) 0.026(3) 0.045(3) 0.015(3)
N2X 0.060(7) 0.046(8) 0.073(7) 0.029(7) 0.034(5) 0.015(7)
C63X 0.065(6) 0.051(6) 0.070(7) 0.027(6) 0.037(5) 0.019(6)
C64X 0.092(10) 0.059(7) 0.072(9) 0.007(6) 0.047(7) 0.013(6)

loop_
_atom_type_symbol
_atom_type_description
_atom_type_scat_dispersion_real
_atom_type_scat_dispersion_imag
_atom_type_scat_source
C C 0.0033 0.0016 'International Tables Vol C Tables 4.2.6.8 and 6.1.1.4'
H H 0.0000 0.0000 'International Tables Vol C Tables 4.2.6.8 and 6.1.1.4'
N N 0.0061 0.0033 'International Tables Vol C Tables 4.2.6.8 and 6.1.1.4'
O O 0.0106 0.0060 'International Tables Vol C Tables 4.2.6.8 and 6.1.1.4'
W W -0.8490 6.8722 'International Tables Vol C Tables 4.2.6.8 and 6.1.1.4'

loop_
_geom_angle_atom_site_label_1
_geom_angle_atom_site_label_2
_geom_angle_atom_site_label_3
_geom_angle
O3 W1 O2 96.10(6)
O3 W1 O4 95.68(6)
O2 W1 O4 168.21(6)
O3 W1 O1 111.16(6)
O2 W1 O1 88.61(6)
O4 W1 O1 87.44(6)
O3 W1 O5 111.42(6)
O2 W1 O5 86.56(6)
O4 W1 O5 88.85(6)
O1 W1 O5 137.42(6)
C1 O1 W1 136.79(12)
C17 O2 W1 155.15(12)
O1 C1 C6 119.74(17)
O1 C1 C2 119.28(17)
C6 C1 C2 120.88(17)
C3 C2 C1 117.09(18)
C3 C2 C7 120.28(17)
C1 C2 C7 122.63(17)
C4 C3 C2 123.71(18)
C4 C3 H3 118.1
C2 C3 H3 118.1
C5 C4 C3 117.20(18)
C5 C4 C11 120.55(18)
C3 C4 C11 122.22(18)
C4 C5 C6 121.96(18)
C4 C5 H5 119.0
C6 C5 H5 119.0
C5 C6 C1 119.10(18)
C5 C6 C15 117.87(17)
C1 C6 C15 122.89(17)
C10 C7 C9 107.71(17)
C10 C7 C2 111.79(17)
C9 C7 C2 109.65(17)
C10 C7 C8 106.49(18)
C9 C7 C8 110.69(18)
C2 C7 C8 110.44(17)
C7 C8 H8A 109.5
C7 C8 H8B 109.5
H8A C8 H8B 109.5
C7 C8 H8C 109.5
H8A C8 H8C 109.5
H8B C8 H8C 109.5
C7 C9 H9A 109.5
C7 C9 H9B 109.5
H9A C9 H9B 109.5
C7 C9 H9C 109.5
H9A C9 H9C 109.5
H9B C9 H9C 109.5
C7 C10 H10A 109.5
C7 C10 H10B 109.5
H10A C10 H10B 109.5
C7 C10 H10C 109.5
H10A C10 H10C 109.5
H10B C10 H10C 109.5
C14 C11 C12 109.2(2)
C14 C11 C13 108.5(2)
C12 C11 C13 108.5(2)
C14 C11 C4 111.00(19)
C12 C11 C4 111.49(18)
C13 C11 C4 107.99(19)
C11 C12 H12A 109.5
C11 C12 H12B 109.5
H12A C12 H12B 109.5
C11 C12 H12C 109.5
H12A C12 H12C 109.5
H12B C12 H12C 109.5
C11 C13 H13A 109.5
C11 C13 H13B 109.5
H13A C13 H13B 109.5
C11 C13 H13C 109.5
H13A C13 H13C 109.5
H13B C13 H13C 109.5
C11 C14 H14A 109.5
C11 C14 H14B 109.5
H14A C14 H14B 109.5
C11 C14 H14C 109.5
H14A C14 H14C 109.5
H14B C14 H14C 109.5
C18 C15 C6 107.00(15)
C18 C15 C16 114.25(16)
C6 C15 C16 113.13(16)
C18 C15 H15 107.4
C6 C15 H15 107.4
C16 C15 H15 107.4
C15 C16 H16A 109.5
C15 C16 H16B 109.5
H16A C16 H16B 109.5
C15 C16 H16C 109.5
H16A C16 H16C 109.5
H16B C16 H16C 109.5
O2 C17 C22 119.24(17)
O2 C17 C18 118.15(17)
C22 C17 C18 122.59(17)
C19 C18 C17 118.49(18)
C19 C18 C15 122.58(17)
C17 C18 C15 118.61(17)
C18 C19 C20 121.38(18)
C18 C19 H19 119.3
C20 C19 H19 119.3
C21 C20 C19 118.02(18)
C21 C20 C23 123.07(18)
C19 C20 C23 118.89(18)
C20 C21 C22 123.46(18)
C20 C21 H21 118.3
C22 C21 H21 118.3
C21 C22 C17 115.87(18)
C21 C22 C27 121.59(17)
C17 C22 C27 122.53(17)
C25 C23 C26 107.8(2)
C25 C23 C20 112.29(17)
C26 C23 C20 109.23(18)
C25 C23 C24 108.8(2)
C26 C23 C24 109.56(19)
C20 C23 C24 109.06(18)
C23 C24 H24A 109.5
C23 C24 H24B 109.5
H24A C24 H24B 109.5
C23 C24 H24C 109.5
H24A C24 H24C 109.5
H24B C24 H24C 109.5
C23 C25 H25A 109.5
C23 C25 H25B 109.5
H25A C25 H25B 109.5
C23 C25 H25C 109.5
H25A C25 H25C 109.5
H25B C25 H25C 109.5
C23 C26 H26A 109.5
C23 C26 H26B 109.5
H26A C26 H26B 109.5
C23 C26 H26C 109.5
H26A C26 H26C 109.5
H26B C26 H26C 109.5
C30 C27 C29 107.72(16)
C30 C27 C22 111.60(16)
C29 C27 C22 109.97(15)
C30 C27 C28 107.53(16)
C29 C27 C28 109.02(16)
C22 C27 C28 110.88(15)
C27 C28 H28A 109.5
C27 C28 H28B 109.5
H28A C28 H28B 109.5
C27 C28 H28C 109.5
H28A C28 H28C 109.5
H28B C28 H28C 109.5
C27 C29 H29A 109.5
C27 C29 H29B 109.5
H29A C29 H29B 109.5
C27 C29 H29C 109.5
H29A C29 H29C 109.5
H29B C29 H29C 109.5
C27 C30 H30A 109.5
C27 C30 H30B 109.5
H30A C30 H30B 109.5
C27 C30 H30C 109.5
H30A C30 H30C 109.5
H30B C30 H30C 109.5
C31 O4 W1 154.43(13)
C47 O5 W1 137.88(12)
O4 C31 C36 118.14(17)
O4 C31 C32 119.31(17)
C36 C31 C32 122.53(18)
C33 C32 C31 115.89(18)
C33 C32 C37 122.04(18)
C31 C32 C37 122.06(17)
C34 C33 C32 123.44(19)
C34 C33 H33 118.3
C32 C33 H33 118.3
C35 C34 C33 117.98(18)
C35 C34 C41 121.1(2)
C33 C34 C41 120.94(19)
C36 C35 C34 121.42(19)
C36 C35 H35 119.3
C34 C35 H35 119.3
C35 C36 C31 118.55(19)
C35 C36 C45 122.18(18)
C31 C36 C45 119.04(17)
C40 C37 C39 107.72(17)
C40 C37 C38 107.30(17)
C39 C37 C38 109.62(17)
C40 C37 C32 111.38(17)
C39 C37 C32 109.56(16)
C38 C37 C32 111.17(16)
C37 C38 H38A 109.5
C37 C38 H38B 109.5
H38A C38 H38B 109.5
C37 C38 H38C 109.5
H38A C38 H38C 109.5
H38B C38 H38C 109.5
C37 C39 H39A 109.5
C37 C39 H39B 109.5
H39A C39 H39B 109.5
C37 C39 H39C 109.5
H39A C39 H39C 109.5
H39B C39 H39C 109.5
C37 C40 H40A 109.5
C37 C40 H40B 109.5
H40A C40 H40B 109.5
C37 C40 H40C 109.5
H40A C40 H40C 109.5
H40B C40 H40C 109.5
C43 C41 C42 109.8(2)
C43 C41 C44 107.7(2)
C42 C41 C44 108.1(2)
C43 C41 C34 111.03(19)
C42 C41 C34 108.10(18)
C44 C41 C34 112.09(19)
C41 C42 H42A 109.5
C41 C42 H42B 109.5
H42A C42 H42B 109.5
C41 C42 H42C 109.5
H42A C42 H42C 109.5
H42B C42 H42C 109.5
C41 C43 H43A 109.5
C41 C43 H43B 109.5
H43A C43 H43B 109.5
C41 C43 H43C 109.5
H43A C43 H43C 109.5
H43B C43 H43C 109.5
C41 C44 H44A 109.5
C41 C44 H44B 109.5
H44A C44 H44B 109.5
C41 C44 H44C 109.5
H44A C44 H44C 109.5
H44B C44 H44C 109.5
C36 C45 C48 107.62(16)
C36 C45 C46 113.82(18)
C48 C45 C46 113.22(17)
C36 C45 H45 107.3
C48 C45 H45 107.3
C46 C45 H45 107.3
C45 C46 H46A 109.5
C45 C46 H46B 109.5
H46A C46 H46B 109.5
C45 C46 H46C 109.5
H46A C46 H46C 109.5
H46B C46 H46C 109.5
O5 C47 C48 119.79(17)
O5 C47 C52 119.16(17)
C48 C47 C52 120.95(18)
C49 C48 C47 118.64(19)
C49 C48 C45 118.28(18)
C47 C48 C45 122.96(17)
C50 C49 C48 122.41(19)
C50 C49 H49 118.8
C48 C49 H49 118.8
C49 C50 C51 117.23(19)
C49 C50 C53 121.0(2)
C51 C50 C53 121.72(19)
C50 C51 C52 123.47(19)
C50 C51 H51 118.3
C52 C51 H51 118.3
C51 C52 C47 117.19(18)
C51 C52 C57 120.14(18)
C47 C52 C57 122.67(17)
C55 C53 C54 108.8(2)
C55 C53 C56 108.3(3)
C54 C53 C56 108.8(3)
C55 C53 C50 108.1(2)
C54 C53 C50 111.14(19)
C56 C53 C50 111.7(2)
C53 C54 H54A 109.5
C53 C54 H54B 109.5
H54A C54 H54B 109.5
C53 C54 H54C 109.5
H54A C54 H54C 109.5
H54B C54 H54C 109.5
C53 C55 H55A 109.5
C53 C55 H55B 109.5
H55A C55 H55B 109.5
C53 C55 H55C 109.5
H55A C55 H55C 109.5
H55B C55 H55C 109.5
C53 C56 H56A 109.5
C53 C56 H56B 109.5
H56A C56 H56B 109.5
C53 C56 H56C 109.5
H56A C56 H56C 109.5
H56B C56 H56C 109.5
C59 C57 C60 110.49(18)
C59 C57 C52 109.59(18)
C60 C57 C52 110.72(17)
C59 C57 C58 107.85(18)
C60 C57 C58 106.24(18)
C52 C57 C58 111.86(17)
C57 C58 H58A 109.5
C57 C58 H58B 109.5
H58A C58 H58B 109.5
C57 C58 H58C 109.5
H58A C58 H58C 109.5
H58B C58 H58C 109.5
C57 C59 H59A 109.5
C57 C59 H59B 109.5
H59A C59 H59B 109.5
C57 C59 H59C 109.5
H59A C59 H59C 109.5
H59B C59 H59C 109.5
C57 C60 H60A 109.5
C57 C60 H60B 109.5
H60A C60 H60B 109.5
C57 C60 H60C 109.5
H60A C60 H60C 109.5
H60B C60 H60C 109.5
C62 C61 N1 146.1(11)
C61 C62 H62A 109.5
C61 C62 H62B 109.5
H62A C62 H62B 109.5
C61 C62 H62C 109.5
H62A C62 H62C 109.5
H62B C62 H62C 109.5
C62X C61X N1X 158.2(16)
C61X C62X H62D 109.5
C61X C62X H62E 109.5
H62D C62X H62E 109.5
C61X C62X H62F 109.5
H62D C62X H62F 109.5
H62E C62X H62F 109.5
N2 C63 C64 178.3(8)
C63 C64 H64A 109.5
C63 C64 H64B 109.5
H64A C64 H64B 109.5
C63 C64 H64C 109.5
H64A C64 H64C 109.5
H64B C64 H64C 109.5
N2X C63X C64X 176.4(18)
C63X C64X H64D 109.5
C63X C64X H64E 109.5
H64D C64X H64E 109.5
C63X C64X H64F 109.5
H64D C64X H64F 109.5
H64E C64X H64F 109.5

loop_
_geom_bond_atom_site_label_1
_geom_bond_atom_site_label_2
_geom_bond_distance
W1 O3 1.7037(14)
W1 O2 1.8684(13)
W1 O4 1.8735(14)
W1 O1 1.9138(13)
W1 O5 1.9165(13)
O1 C1 1.385(2)
O2 C17 1.361(2)
C1 C6 1.400(3)
C1 C2 1.412(3)
C2 C3 1.396(3)
C2 C7 1.539(3)
C3 C4 1.392(3)
C3 H3 0.9500
C4 C5 1.391(3)
C4 C11 1.539(3)
C5 C6 1.396(3)
C5 H5 0.9500
C6 C15 1.529(3)
C7 C10 1.535(3)
C7 C9 1.538(3)
C7 C8 1.545(3)
C8 H8A 0.9800
C8 H8B 0.9800
C8 H8C 0.9800
C9 H9A 0.9800
C9 H9B 0.9800
C9 H9C 0.9800
C10 H10A 0.9800
C10 H10B 0.9800
C10 H10C 0.9800
C11 C14 1.517(3)
C11 C12 1.525(3)
C11 C13 1.526(4)
C12 H12A 0.9800
C12 H12B 0.9800
C12 H12C 0.9800
C13 H13A 0.9800
C13 H13B 0.9800
C13 H13C 0.9800
C14 H14A 0.9800
C14 H14B 0.9800
C14 H14C 0.9800
C15 C18 1.525(3)
C15 C16 1.530(3)
C15 H15 1.0000
C16 H16A 0.9800
C16 H16B 0.9800
C16 H16C 0.9800
C17 C22 1.404(3)
C17 C18 1.405(3)
C18 C19 1.384(3)
C19 C20 1.399(3)
C19 H19 0.9500
C20 C21 1.392(3)
C20 C23 1.530(3)
C21 C22 1.401(3)
C21 H21 0.9500
C22 C27 1.543(3)
C23 C25 1.528(3)
C23 C26 1.530(3)
C23 C24 1.541(3)
C24 H24A 0.9800
C24 H24B 0.9800
C24 H24C 0.9800
C25 H25A 0.9800
C25 H25B 0.9800
C25 H25C 0.9800
C26 H26A 0.9800
C26 H26B 0.9800
C26 H26C 0.9800
C27 C30 1.528(3)
C27 C29 1.536(3)
C27 C28 1.543(3)
C28 H28A 0.9800
C28 H28B 0.9800
C28 H28C 0.9800
C29 H29A 0.9800
C29 H29B 0.9800
C29 H29C 0.9800
C30 H30A 0.9800
C30 H30B 0.9800
C30 H30C 0.9800
O4 C31 1.364(2)
O5 C47 1.382(2)
C31 C36 1.398(3)
C31 C32 1.404(3)
C32 C33 1.400(3)
C32 C37 1.541(3)
C33 C34 1.393(3)
C33 H33 0.9500
C34 C35 1.392(3)
C34 C41 1.536(3)
C35 C36 1.389(3)
C35 H35 0.9500
C36 C45 1.523(3)
C37 C40 1.538(3)
C37 C39 1.538(3)
C37 C38 1.539(3)
C38 H38A 0.9800
C38 H38B 0.9800
C38 H38C 0.9800
C39 H39A 0.9800
C39 H39B 0.9800
C39 H39C 0.9800
C40 H40A 0.9800
C40 H40B 0.9800
C40 H40C 0.9800
C41 C43 1.525(3)
C41 C42 1.529(3)
C41 C44 1.534(3)
C42 H42A 0.9800
C42 H42B 0.9800
C42 H42C 0.9800
C43 H43A 0.9800
C43 H43B 0.9800
C43 H43C 0.9800
C44 H44A 0.9800
C44 H44B 0.9800
C44 H44C 0.9800
C45 C48 1.527(3)
C45 C46 1.527(3)
C45 H45 1.0000
C46 H46A 0.9800
C46 H46B 0.9800
C46 H46C 0.9800
C47 C48 1.402(3)
C47 C52 1.411(3)
C48 C49 1.396(3)
C49 C50 1.386(3)
C49 H49 0.9500
C50 C51 1.391(3)
C50 C53 1.538(3)
C51 C52 1.398(3)
C51 H51 0.9500
C52 C57 1.539(3)
C53 C55 1.518(4)
C53 C54 1.519(3)
C53 C56 1.532(4)
C54 H54A 0.9800
C54 H54B 0.9800
C54 H54C 0.9800
C55 H55A 0.9800
C55 H55B 0.9800
C55 H55C 0.9800
C56 H56A 0.9800
C56 H56B 0.9800
C56 H56C 0.9800
C57 C59 1.532(3)
C57 C60 1.538(3)
C57 C58 1.542(3)
C58 H58A 0.9800
C58 H58B 0.9800
C58 H58C 0.9800
C59 H59A 0.9800
C59 H59B 0.9800
C59 H59C 0.9800
C60 H60A 0.9800
C60 H60B 0.9800
C60 H60C 0.9800
N1 C61 1.394(11)
C61 C62 1.321(11)
C62 H62A 0.9800
C62 H62B 0.9800
C62 H62C 0.9800
N1X C61X 1.473(13)
C61X C62X 1.390(14)
C62X H62D 0.9800
C62X H62E 0.9800
C62X H62F 0.9800
N2 C63 1.238(9)
C63 C64 1.388(9)
C64 H64A 0.9800
C64 H64B 0.9800
C64 H64C 0.9800
N2X C63X 1.329(15)
C63X C64X 1.383(15)
C64X H64D 0.9800
C64X H64E 0.9800
C64X H64F 0.9800

loop_
_geom_torsion_atom_site_label_1
_geom_torsion_atom_site_label_2
_geom_torsion_atom_site_label_3
_geom_torsion_atom_site_label_4
_geom_torsion
O3 W1 O2 C17 -171.0(3)
O4 W1 O2 C17 7.4(5)
O1 W1 O2 C17 77.9(3)
O5 W1 O2 C17 -59.8(3)
W1 O1 C1 C6 -56.8(3)
W1 O1 C1 C2 126.77(17)
O1 C1 C2 C3 173.81(17)
C6 C1 C2 C3 -2.6(3)
O1 C1 C2 C7 -5.6(3)
C6 C1 C2 C7 177.98(18)
C1 C2 C3 C4 1.3(3)
C7 C2 C3 C4 -179.28(19)
C2 C3 C4 C5 0.9(3)
C2 C3 C4 C11 -177.0(2)
C3 C4 C5 C6 -1.8(3)
C11 C4 C5 C6 176.06(19)
C4 C5 C6 C1 0.6(3)
C4 C5 C6 C15 176.53(18)
O1 C1 C6 C5 -174.66(17)
C2 C1 C6 C5 1.7(3)
O1 C1 C6 C15 9.6(3)
C2 C1 C6 C15 -174.01(17)
C3 C2 C7 C10 4.8(3)
C1 C2 C7 C10 -175.77(19)
C3 C2 C7 C9 -114.5(2)
C1 C2 C7 C9 64.9(2)
C3 C2 C7 C8 123.2(2)
C1 C2 C7 C8 -57.4(3)
C5 C4 C11 C14 47.9(3)
C3 C4 C11 C14 -134.3(2)
C5 C4 C11 C12 170.0(2)
C3 C4 C11 C12 -12.3(3)
C5 C4 C11 C13 -70.9(3)
C3 C4 C11 C13 106.9(2)
C5 C6 C15 C18 -76.9(2)
C1 C6 C15 C18 98.9(2)
C5 C6 C15 C16 49.8(2)
C1 C6 C15 C16 -134.43(19)
W1 O2 C17 C22 155.1(2)
W1 O2 C17 C18 -26.8(4)
O2 C17 C18 C19 177.83(16)
C22 C17 C18 C19 -4.1(3)
O2 C17 C18 C15 -8.5(3)
C22 C17 C18 C15 169.55(17)
C6 C15 C18 C19 101.2(2)
C16 C15 C18 C19 -24.9(3)
C6 C15 C18 C17 -72.2(2)
C16 C15 C18 C17 161.78(17)
C17 C18 C19 C20 0.3(3)
C15 C18 C19 C20 -173.09(18)
C18 C19 C20 C21 2.2(3)
C18 C19 C20 C23 -179.54(18)
C19 C20 C21 C22 -1.0(3)
C23 C20 C21 C22 -179.23(19)
C20 C21 C22 C17 -2.5(3)
C20 C21 C22 C27 176.10(18)
O2 C17 C22 C21 -176.88(16)
C18 C17 C22 C21 5.1(3)
O2 C17 C22 C27 4.6(3)
C18 C17 C22 C27 -173.49(17)
C21 C20 C23 C25 -4.4(3)
C19 C20 C23 C25 177.4(2)
C21 C20 C23 C26 -124.0(2)
C19 C20 C23 C26 57.8(2)
C21 C20 C23 C24 116.3(2)
C19 C20 C23 C24 -61.9(2)
C21 C22 C27 C30 -8.0(2)
C17 C22 C27 C30 170.42(17)
C21 C22 C27 C29 111.5(2)
C17 C22 C27 C29 -70.1(2)
C21 C22 C27 C28 -127.89(19)
C17 C22 C27 C28 50.6(2)
O3 W1 O4 C31 -172.9(3)
O2 W1 O4 C31 8.6(5)
O1 W1 O4 C31 -61.9(3)
O5 W1 O4 C31 75.7(3)
W1 O4 C31 C36 -23.0(4)
W1 O4 C31 C32 158.5(2)
O4 C31 C32 C33 -176.81(17)
C36 C31 C32 C33 4.8(3)
O4 C31 C32 C37 4.1(3)
C36 C31 C32 C37 -174.25(18)
C31 C32 C33 C34 -1.7(3)
C37 C32 C33 C34 177.35(18)
C32 C33 C34 C35 -1.4(3)
C32 C33 C34 C41 177.06(18)
C33 C34 C35 C36 1.6(3)
C41 C34 C35 C36 -176.83(18)
C34 C35 C36 C31 1.3(3)
C34 C35 C36 C45 -173.09(18)
O4 C31 C36 C35 176.91(17)
C32 C31 C36 C35 -4.7(3)
O4 C31 C36 C45 -8.5(3)
C32 C31 C36 C45 169.88(18)
C33 C32 C37 C40 -5.7(3)
C31 C32 C37 C40 173.37(18)
C33 C32 C37 C39 113.4(2)
C31 C32 C37 C39 -67.6(2)
C33 C32 C37 C38 -125.3(2)
C31 C32 C37 C38 53.8(2)
C35 C34 C41 C43 -139.2(2)
C33 C34 C41 C43 42.4(3)
C35 C34 C41 C42 100.3(2)
C33 C34 C41 C42 -78.1(3)
C35 C34 C41 C44 -18.8(3)
C33 C34 C41 C44 162.8(2)
C35 C36 C45 C48 100.7(2)
C31 C36 C45 C48 -73.7(2)
C35 C36 C45 C46 -25.6(3)
C31 C36 C45 C46 159.98(18)
W1 O5 C47 C48 -53.0(3)
W1 O5 C47 C52 130.71(18)
O5 C47 C48 C49 -173.30(18)
C52 C47 C48 C49 2.9(3)
O5 C47 C48 C45 10.8(3)
C52 C47 C48 C45 -173.06(18)
C36 C45 C48 C49 -78.7(2)
C46 C45 C48 C49 47.9(3)
C36 C45 C48 C47 97.2(2)
C46 C45 C48 C47 -136.1(2)
C47 C48 C49 C50 0.2(3)
C45 C48 C49 C50 176.34(19)
C48 C49 C50 C51 -2.4(3)
C48 C49 C50 C53 175.5(2)
C49 C50 C51 C52 1.5(3)
C53 C50 C51 C52 -176.3(2)
C50 C51 C52 C47 1.4(3)
C50 C51 C52 C57 -178.8(2)
O5 C47 C52 C51 172.59(18)
C48 C47 C52 C51 -3.6(3)
O5 C47 C52 C57 -7.2(3)
C48 C47 C52 C57 176.60(19)
C49 C50 C53 C55 -77.2(3)
C51 C50 C53 C55 100.5(3)
C49 C50 C53 C54 42.2(3)
C51 C50 C53 C54 -140.1(2)
C49 C50 C53 C56 163.8(3)
C51 C50 C53 C56 -18.5(3)
C51 C52 C57 C59 -111.1(2)
C47 C52 C57 C59 68.6(2)
C51 C52 C57 C60 126.7(2)
C47 C52 C57 C60 -53.5(3)
C51 C52 C57 C58 8.4(3)
C47 C52 C57 C58 -171.78(19)
